data_4304982
loop_
_publ_author_name
'Zuo-Lei Liao'
'Guo-Dong Li'
'Ming-Hui Bi'
'Jie-Sheng Chen'

_publ_section_title
;
Preparation, Structures, and Photocatalytic Properties of Three New
Uranyl-Organic Assembly Compounds
;
_journal_name_full 'Inorganic Chemistry'
_journal_page_first 4844
_journal_page_last 4853
_journal_paper_doi 10.1021/ic800109y
_journal_volume 47
_journal_year 2008
_chemical_formula_moiety 'C76 H50 Ag2 N8 O19 U3'
_chemical_formula_sum 'C76 H50 Ag2 N8 O19 U3'
_chemical_formula_weight 2308.06
_chemical_melting_point ?
_chemical_name_systematic
; 
 ? 
;
_space_group_IT_number 2
_symmetry_cell_setting triclinic
_symmetry_space_group_name_Hall '-P 1'
_symmetry_space_group_name_H-M 'P -1'
_atom_sites_solution_hydrogens geom
_atom_sites_solution_primary direct
_atom_sites_solution_secondary difmap
_audit_creation_method SHELXL-97
_cell_angle_alpha 85.73(3)
_cell_angle_beta 76.99(3)
_cell_angle_gamma 67.32(3)
_cell_formula_units_Z 2
_cell_length_a 14.161(3)
_cell_length_b 15.122(3)
_cell_length_c 18.212(4)
_cell_measurement_reflns_used 15666
_cell_measurement_temperature 293(2)
_cell_measurement_theta_max 28.39
_cell_measurement_theta_min 1.29
_cell_volume 3505.7(16)
_computing_cell_refinement Process-auto
_computing_data_collection Process-auto
_computing_data_reduction Process-auto
_computing_molecular_graphics Process-auto
_computing_publication_material Process-auto
_computing_structure_refinement 'SHELXL-97 (Sheldrick, 1997)'
_computing_structure_solution 'SHELXS-97 (Sheldrick, 1990)'
_diffrn_ambient_temperature 293(2)
_diffrn_detector_area_resol_mean 10.0
_diffrn_measured_fraction_theta_full 0.991
_diffrn_measured_fraction_theta_max 0.975
_diffrn_measurement_device_type 'Rigaku RAXIS-RAPID'
_diffrn_measurement_method omega-scan
_diffrn_radiation_monochromator graphite
_diffrn_radiation_source 'fine-focus sealed tube'
_diffrn_radiation_type MoK\a
_diffrn_radiation_wavelength 0.71073
_diffrn_reflns_av_R_equivalents 0.0343
_diffrn_reflns_av_sigmaI/netI 0.0462
_diffrn_reflns_limit_h_max 18
_diffrn_reflns_limit_h_min -18
_diffrn_reflns_limit_k_max 19
_diffrn_reflns_limit_k_min -18
_diffrn_reflns_limit_l_max 23
_diffrn_reflns_limit_l_min -23
_diffrn_reflns_number 33365
_diffrn_reflns_theta_full 25.00
_diffrn_reflns_theta_max 27.46
_diffrn_reflns_theta_min 3.06
_diffrn_standards_decay_% 0
_diffrn_standards_interval_count 0
_diffrn_standards_interval_time 0
_diffrn_standards_number 0
_exptl_absorpt_coefficient_mu 7.536
_exptl_absorpt_correction_T_max 0.6534
_exptl_absorpt_correction_T_min 0.3687
_exptl_absorpt_correction_type empirical
_exptl_crystal_colour yellow
_exptl_crystal_density_diffrn 2.186
_exptl_crystal_density_meas ?
_exptl_crystal_density_method 'not measured'
_exptl_crystal_description block
_exptl_crystal_F_000 2166
_exptl_crystal_size_max 0.32
_exptl_crystal_size_mid 0.28
_exptl_crystal_size_min 0.26
_refine_diff_density_max 1.022
_refine_diff_density_min -1.231
_refine_diff_density_rms 0.264
_refine_ls_extinction_method none
_refine_ls_goodness_of_fit_ref 1.057
_refine_ls_hydrogen_treatment constr
_refine_ls_matrix_type full
_refine_ls_number_parameters 973
_refine_ls_number_reflns 15666
_refine_ls_number_restraints 0
_refine_ls_restrained_S_all 1.057
_refine_ls_R_factor_all 0.0509
_refine_ls_R_factor_gt 0.0347
_refine_ls_shift/su_max 0.001
_refine_ls_shift/su_mean 0.000
_refine_ls_structure_factor_coef Fsqd
_refine_ls_weighting_details 'calc w=1/[\s^2^(Fo^2^)+(0.0633P)^2^+6.1259P] where P=(Fo^2^+2Fc^2^)/3'
_refine_ls_weighting_scheme calc
_refine_ls_wR_factor_gt 0.0911
_refine_ls_wR_factor_ref 0.1135
_reflns_number_gt 12617
_reflns_number_total 15666
_reflns_threshold_expression >2sigma(I)
_cod_data_source_file ic800109y-file004_2.cif
_cod_data_source_block 2
_cod_depositor_comments
;
The following automatic conversions were performed:

'_chemical_melting_point' value 'none' was changed to '?' - the value
is undefined or not given.

Automatic conversion script
Id: cif_fix_values 1646 2011-03-28 12:23:43Z adriana 

The following automatic conversions were performed:

'_exptl_crystal_density_meas' value 'none' was changed to '?' - the
value is perceived as not measured.

Automatic conversion script
Id: cif_fix_values 3008 2015-01-20 13:52:24Z robertas 
;
_cod_original_cell_volume 3505.8(12)
_cod_database_code 4304982

loop_
_symmetry_equiv_pos_as_xyz
'x, y, z'
'-x, -y, -z'

loop_
_atom_site_label
_atom_site_type_symbol
_atom_site_fract_x
_atom_site_fract_y
_atom_site_fract_z
_atom_site_U_iso_or_equiv
_atom_site_adp_type
_atom_site_occupancy
_atom_site_symmetry_multiplicity
_atom_site_calc_flag
_atom_site_refinement_flags
_atom_site_disorder_assembly
_atom_site_disorder_group
C1 C 0.4507(6) 0.8530(6) -0.2760(4) 0.0347(17) Uani 1 1 d . . .
C2 C 0.3648(5) 0.8210(5) -0.2340(4) 0.0273(15) Uani 1 1 d . . .
C3 C 0.3878(5) 0.7247(5) -0.2314(4) 0.0344(16) Uani 1 1 d . . .
H3 H 0.4524 0.6833 -0.2579 0.041 Uiso 1 1 calc R . .
C4 C 0.3164(5) 0.6864(5) -0.1899(4) 0.0312(15) Uani 1 1 d . . .
H4 H 0.3340 0.6205 -0.1892 0.037 Uiso 1 1 calc R . .
C5 C 0.2224(5) 0.7450(5) -0.1510(3) 0.0235(13) Uani 1 1 d . . .
C6 C 0.1913(5) 0.8467(5) -0.1551(4) 0.0278(15) Uani 1 1 d . . .
C7 C 0.2626(5) 0.8854(5) -0.1996(4) 0.0273(15) Uani 1 1 d . . .
C8 C 0.2266(7) 0.9864(6) -0.2093(5) 0.044(2) Uani 1 1 d . . .
H8 H 0.2716 1.0131 -0.2385 0.053 Uiso 1 1 calc R . .
C9 C 0.1275(7) 1.0445(6) -0.1765(6) 0.059(3) Uani 1 1 d . . .
H9 H 0.1056 1.1104 -0.1827 0.071 Uiso 1 1 calc R . .
C10 C 0.0572(7) 1.0049(7) -0.1327(6) 0.067(3) Uani 1 1 d . . .
H10 H -0.0114 1.0450 -0.1125 0.080 Uiso 1 1 calc R . .
C11 C 0.0882(6) 0.9111(6) -0.1201(5) 0.0412(19) Uani 1 1 d . . .
H11 H 0.0427 0.8870 -0.0884 0.049 Uiso 1 1 calc R . .
C12 C 0.1549(5) 0.6988(5) -0.0991(4) 0.0269(14) Uani 1 1 d . . .
C13 C 0.1490(6) 0.7441(5) 0.1847(4) 0.0313(16) Uani 1 1 d . . .
C14 C 0.2000(5) 0.7840(5) 0.2325(3) 0.0257(14) Uani 1 1 d . . .
C15 C 0.2892(5) 0.7976(5) 0.1954(4) 0.0315(16) Uani 1 1 d . . .
H15 H 0.3182 0.7778 0.1455 0.038 Uiso 1 1 calc R . .
C16 C 0.3365(5) 0.8413(5) 0.2328(4) 0.0318(16) Uani 1 1 d . . .
H16 H 0.3983 0.8476 0.2074 0.038 Uiso 1 1 calc R . .
C17 C 0.1573(5) 0.8098(5) 0.3111(3) 0.0236(13) Uani 1 1 d . . .
C18 C 0.0671(5) 0.7918(5) 0.3518(4) 0.0336(17) Uani 1 1 d . . .
H18 H 0.0364 0.7608 0.3282 0.040 Uiso 1 1 calc R . .
C19 C 0.0267(6) 0.8210(5) 0.4264(4) 0.0330(16) Uani 1 1 d . . .
H19 H -0.0320 0.8099 0.4528 0.040 Uiso 1 1 calc R . .
C20 C 0.0733(6) 0.8674(6) 0.4629(4) 0.0393(19) Uani 1 1 d . . .
H20 H 0.0447 0.8875 0.5129 0.047 Uiso 1 1 calc R . .
C21 C 0.1589(6) 0.8825(6) 0.4254(4) 0.0348(17) Uani 1 1 d . . .
H21 H 0.1900 0.9113 0.4507 0.042 Uiso 1 1 calc R . .
C22 C 0.2035(5) 0.8560(5) 0.3483(3) 0.0251(14) Uani 1 1 d . . .
C23 C 0.2938(5) 0.8759(5) 0.3072(4) 0.0241(13) Uani 1 1 d . . .
C24 C 0.3334(6) 0.9417(5) 0.3346(4) 0.0319(16) Uani 1 1 d . . .
C25 C 0.0609(5) 0.4546(5) -0.2415(3) 0.0275(15) Uani 1 1 d . . .
C26 C 0.0922(5) 0.4034(5) -0.3157(3) 0.0275(15) Uani 1 1 d . . .
C27 C 0.1238(6) 0.3066(6) -0.3151(4) 0.0375(18) Uani 1 1 d . . .
H27 H 0.1150 0.2751 -0.2698 0.045 Uiso 1 1 calc R . .
C28 C 0.1695(6) 0.2544(6) -0.3825(4) 0.040(2) Uani 1 1 d . . .
H28 H 0.1922 0.1880 -0.3816 0.049 Uiso 1 1 calc R . .
C29 C 0.1815(5) 0.2998(6) -0.4502(4) 0.0360(18) Uani 1 1 d . . .
C30 C 0.2420(6) 0.2345(6) -0.5191(4) 0.041(2) Uani 1 1 d . . .
C31 C 0.1450(5) 0.3994(5) -0.4545(3) 0.0307(16) Uani 1 1 d . . .
C32 C 0.0989(5) 0.4562(5) -0.3851(3) 0.0258(15) Uani 1 1 d . . .
C33 C 0.0593(6) 0.5559(6) -0.3898(4) 0.0377(17) Uani 1 1 d . . .
H33 H 0.0283 0.5929 -0.3458 0.045 Uiso 1 1 calc R . .
C34 C 0.0653(6) 0.6001(6) -0.4577(4) 0.0405(18) Uani 1 1 d . . .
H34 H 0.0368 0.6666 -0.4595 0.049 Uiso 1 1 calc R . .
C35 C 0.1130(7) 0.5476(7) -0.5242(4) 0.047(2) Uani 1 1 d . . .
H35 H 0.1209 0.5790 -0.5697 0.057 Uiso 1 1 calc R . .
C36 C 0.1484(6) 0.4507(6) -0.5235(4) 0.0385(19) Uani 1 1 d . . .
H36 H 0.1756 0.4168 -0.5690 0.046 Uiso 1 1 calc R . .
C37 C 0.3584(7) 0.7954(8) -0.4304(7) 0.068(3) Uani 1 1 d . . .
H37 H 0.4151 0.7383 -0.4449 0.081 Uiso 1 1 calc R . .
C38 C 0.3710(8) 0.8788(8) -0.4530(6) 0.063(3) Uani 1 1 d . . .
H38 H 0.4348 0.8789 -0.4806 0.076 Uiso 1 1 calc R . .
C39 C 0.2870(9) 0.9618(8) -0.4338(5) 0.062(3) Uani 1 1 d . . .
H39 H 0.2918 1.0203 -0.4488 0.074 Uiso 1 1 calc R . .
C40 C 0.1936(9) 0.9584(7) -0.3912(5) 0.059(3) Uani 1 1 d . . .
H40 H 0.1352 1.0147 -0.3779 0.071 Uiso 1 1 calc R . .
C41 C 0.1883(6) 0.8709(6) -0.3689(4) 0.0372(17) Uani 1 1 d . . .
C42 C 0.0914(6) 0.8602(5) -0.3235(4) 0.0378(17) Uani 1 1 d . . .
C43 C 0.0020(9) 0.9391(7) -0.2980(6) 0.076(4) Uani 1 1 d . . .
H43 H 0.0006 1.0005 -0.3096 0.092 Uiso 1 1 calc R . .
C44 C -0.0866(9) 0.9266(9) -0.2549(7) 0.082(4) Uani 1 1 d . . .
H44 H -0.1479 0.9794 -0.2385 0.099 Uiso 1 1 calc R . .
C45 C -0.0827(8) 0.8385(9) -0.2372(6) 0.065(3) Uani 1 1 d . . .
H45 H -0.1408 0.8287 -0.2081 0.079 Uiso 1 1 calc R . .
C46 C 0.0098(8) 0.7615(7) -0.2631(5) 0.055(2) Uani 1 1 d . . .
H46 H 0.0128 0.6999 -0.2504 0.066 Uiso 1 1 calc R . .
C47 C 0.2803(9) 0.9138(11) -0.0059(6) 0.085(4) Uani 1 1 d . . .
H47 H 0.2586 0.8767 -0.0316 0.102 Uiso 1 1 calc R . .
C48 C 0.2109(10) 1.0031(12) 0.0158(8) 0.100(5) Uani 1 1 d . . .
H48 H 0.1447 1.0267 0.0045 0.120 Uiso 1 1 calc R . .
C49 C 0.2414(10) 1.0577(10) 0.0550(7) 0.091(4) Uani 1 1 d . . .
H49 H 0.1980 1.1203 0.0702 0.109 Uiso 1 1 calc R . .
C50 C 0.3387(10) 1.0154(9) 0.0703(6) 0.073(3) Uani 1 1 d . . .
H50 H 0.3596 1.0505 0.0985 0.087 Uiso 1 1 calc R . .
C51 C 0.4085(7) 0.9243(7) 0.0471(4) 0.048(2) Uani 1 1 d . . .
C52 C 0.5135(7) 0.8763(7) 0.0611(4) 0.046(2) Uani 1 1 d . . .
C53 C 0.5467(10) 0.9173(9) 0.1116(5) 0.073(3) Uani 1 1 d . . .
H53 H 0.5025 0.9742 0.1375 0.087 Uiso 1 1 calc R . .
C54 C 0.6470(15) 0.8701(14) 0.1211(8) 0.106(6) Uani 1 1 d . . .
H54 H 0.6708 0.8961 0.1543 0.127 Uiso 1 1 calc R . .
C55 C 0.7122(12) 0.7885(13) 0.0849(10) 0.107(6) Uani 1 1 d . . .
H55 H 0.7803 0.7572 0.0918 0.129 Uiso 1 1 calc R . .
C56 C 0.6722(9) 0.7537(9) 0.0368(8) 0.081(4) Uani 1 1 d . . .
H56 H 0.7152 0.6964 0.0112 0.097 Uiso 1 1 calc R . .
C57 C 0.7057(8) 0.6820(8) -0.1835(6) 0.063(3) Uani 1 1 d . . .
H57 H 0.7029 0.7405 -0.1684 0.075 Uiso 1 1 calc R . .
C58 C 0.7881(8) 0.6299(10) -0.2387(6) 0.072(3) Uani 1 1 d . . .
H58 H 0.8405 0.6525 -0.2604 0.087 Uiso 1 1 calc R . .
C59 C 0.7919(7) 0.5455(9) -0.2607(5) 0.061(3) Uani 1 1 d . . .
H59 H 0.8469 0.5098 -0.2987 0.073 Uiso 1 1 calc R . .
C60 C 0.7140(7) 0.5105(7) -0.2271(4) 0.052(2) Uani 1 1 d . . .
H60 H 0.7165 0.4517 -0.2413 0.063 Uiso 1 1 calc R . .
C61 C 0.6317(6) 0.5685(7) -0.1708(4) 0.045(2) Uani 1 1 d . . .
C62 C 0.5459(6) 0.5364(6) -0.1316(4) 0.0407(18) Uani 1 1 d . . .
C63 C 0.5373(7) 0.4542(7) -0.1526(5) 0.050(2) Uani 1 1 d . . .
H63 H 0.5864 0.4162 -0.1924 0.060 Uiso 1 1 calc R . .
C64 C 0.4550(8) 0.4288(7) -0.1142(5) 0.056(2) Uani 1 1 d . . .
H64 H 0.4490 0.3735 -0.1278 0.067 Uiso 1 1 calc R . .
C65 C 0.3831(7) 0.4857(7) -0.0563(5) 0.049(2) Uani 1 1 d . . .
H65 H 0.3276 0.4701 -0.0296 0.059 Uiso 1 1 calc R . .
C66 C 0.3954(6) 0.5663(6) -0.0387(4) 0.0426(19) Uani 1 1 d . . .
H66 H 0.3455 0.6060 -0.0001 0.080 Uiso 1 1 calc . . .
C67 C 0.3275(7) 0.4402(7) -0.2804(6) 0.055(2) Uani 1 1 d . . .
H67 H 0.3000 0.4778 -0.2367 0.066 Uiso 1 1 calc R . .
C68 C 0.3634(9) 0.3441(8) -0.2724(7) 0.071(3) Uani 1 1 d . . .
H68 H 0.3623 0.3165 -0.2250 0.086 Uiso 1 1 calc R . .
C69 C 0.4021(8) 0.2882(7) -0.3374(8) 0.073(3) Uani 1 1 d . . .
H69 H 0.4289 0.2217 -0.3345 0.087 Uiso 1 1 calc R . .
C70 C 0.4006(7) 0.3325(7) -0.4071(7) 0.064(3) Uani 1 1 d . . .
H70 H 0.4229 0.2963 -0.4513 0.077 Uiso 1 1 calc R . .
C71 C 0.3652(6) 0.4310(6) -0.4094(5) 0.045(2) Uani 1 1 d . . .
C72 C 0.3660(6) 0.4820(6) -0.4824(5) 0.048(2) Uani 1 1 d . . .
C73 C 0.3987(8) 0.4347(8) -0.5528(7) 0.067(3) Uani 1 1 d . . .
H73 H 0.4178 0.3686 -0.5548 0.080 Uiso 1 1 calc R . .
C74 C 0.3346(9) 0.6245(8) -0.5446(6) 0.072(3) Uani 1 1 d . . .
H74 H 0.3061 0.6911 -0.5416 0.086 Uiso 1 1 calc R . .
C75 C 0.3720(9) 0.5851(10) -0.6129(6) 0.081(4) Uani 1 1 d . . .
H75 H 0.3779 0.6219 -0.6556 0.097 Uiso 1 1 calc R . .
C76 C 0.4025(10) 0.4851(9) -0.6179(7) 0.078(4) Uani 1 1 d . . .
H76 H 0.4247 0.4541 -0.6646 0.094 Uiso 1 1 calc R . .
N1 N 0.6275(6) 0.6514(6) -0.1496(4) 0.0503(18) Uani 1 1 d . . .
N2 N 0.4756(5) 0.5919(5) -0.0739(4) 0.0406(16) Uani 1 1 d . . .
N3 N 0.3770(6) 0.8744(6) 0.0065(4) 0.0541(19) Uani 1 1 d . . .
N4 N 0.5758(6) 0.7971(6) 0.0247(5) 0.058(2) Uani 1 1 d . . .
N5 N 0.2698(5) 0.7900(5) -0.3885(5) 0.055(2) Uani 1 1 d . . .
N6 N 0.0955(6) 0.7723(5) -0.3059(4) 0.0428(16) Uani 1 1 d . . .
N7 N 0.3282(5) 0.4850(5) -0.3456(4) 0.0486(18) Uani 1 1 d . . .
N8 N 0.3341(6) 0.5770(6) -0.4795(5) 0.058(2) Uani 1 1 d . . .
O1 O 0.5469(5) 0.9557(5) -0.4279(3) 0.0525(16) Uani 1 1 d . . .
O2 O 0.6985(5) 0.8419(5) -0.2952(3) 0.0486(14) Uani 1 1 d . . .
O3 O 0.4554(4) 0.9315(4) -0.2640(3) 0.0446(15) Uani 1 1 d . . .
O4 O 0.5226(4) 0.7938(4) -0.3241(3) 0.0452(15) Uani 1 1 d . . .
O5 O 0.1341(5) 0.7141(5) -0.0308(3) 0.0489(15) Uani 1 1 d . . .
O6 O 0.1293(6) 0.6440(5) -0.1292(3) 0.065(2) Uani 1 1 d . . .
O7 O 0.0809(4) 0.5269(4) -0.2348(3) 0.0374(12) Uani 1 1 d . . .
O8 O 0.0178(4) 0.4214(4) -0.1819(2) 0.0364(13) Uani 1 1 d . . .
O9 O 0.2223(4) 0.1636(4) -0.5303(3) 0.0476(16) Uani 1 1 d . . .
O10 O 0.3117(5) 0.2544(5) -0.5647(4) 0.068(2) Uani 1 1 d . . .
O11 O 0.1682(5) 0.7573(4) 0.1143(3) 0.0476(16) Uani 1 1 d . . .
O12 O 0.0932(4) 0.6996(4) 0.2133(3) 0.0385(13) Uani 1 1 d . . .
O13 O 0.2807(4) 0.9972(4) 0.3892(3) 0.0467(16) Uani 1 1 d . . .
O14 O 0.4195(4) 0.9462(4) 0.2992(3) 0.0399(13) Uani 1 1 d . . .
O15 O 0.1733(4) 0.4453(4) -0.1000(3) 0.0412(13) Uani 1 1 d . . .
O16 O -0.0795(4) 0.6241(4) -0.0989(3) 0.0425(13) Uani 1 1 d . . .
O17 O -0.0436(4) 0.7569(4) 0.0967(3) 0.0472(14) Uani 1 1 d . . .
O18 O 0.1970(4) 0.5604(4) 0.0845(3) 0.0428(13) Uani 1 1 d . . .
Ag2 Ag 0.24583(6) 0.64487(5) -0.35347(5) 0.0604(2) Uani 1 1 d . . .
Ag1 Ag 0.49336(6) 0.73050(6) -0.04676(4) 0.0606(2) Uani 1 1 d . . .
U1 U 0.62242(2) 0.89700(2) -0.361757(13) 0.02870(8) Uani 1 1 d . . .
U2 U 0.075665(18) 0.656947(18) 0.088939(12) 0.02276(7) Uani 1 1 d . . .
U3 U 0.044775(19) 0.533630(18) -0.094889(12) 0.02477(7) Uani 1 1 d . . .
O19 O 0.0258(4) 0.5677(3) 0.0264(2) 0.0289(11) Uani 1 1 d . . .

loop_
_atom_site_aniso_label
_atom_site_aniso_U_11
_atom_site_aniso_U_22
_atom_site_aniso_U_33
_atom_site_aniso_U_23
_atom_site_aniso_U_13
_atom_site_aniso_U_12
C1 0.036(4) 0.044(5) 0.026(3) -0.003(3) 0.006(3) -0.024(4)
C2 0.033(3) 0.033(4) 0.023(3) -0.004(3) 0.000(3) -0.024(3)
C3 0.026(3) 0.035(4) 0.034(4) -0.003(3) 0.007(3) -0.011(3)
C4 0.028(3) 0.029(4) 0.040(4) -0.003(3) -0.001(3) -0.016(3)
C5 0.028(3) 0.030(4) 0.022(3) 0.000(3) -0.004(3) -0.022(3)
C6 0.030(3) 0.032(4) 0.026(3) -0.008(3) -0.001(3) -0.018(3)
C7 0.038(4) 0.025(4) 0.024(3) -0.005(3) 0.002(3) -0.021(3)
C8 0.055(5) 0.030(4) 0.047(5) -0.001(3) 0.006(4) -0.025(4)
C9 0.058(6) 0.029(5) 0.077(7) -0.007(4) 0.010(5) -0.014(4)
C10 0.048(5) 0.039(5) 0.077(7) 0.004(5) 0.025(5) 0.001(4)
C11 0.034(4) 0.042(5) 0.050(5) -0.006(4) 0.002(4) -0.021(4)
C12 0.030(3) 0.032(4) 0.029(3) 0.002(3) -0.005(3) -0.024(3)
C13 0.037(4) 0.033(4) 0.031(4) -0.007(3) -0.005(3) -0.020(3)
C14 0.036(3) 0.022(3) 0.023(3) -0.006(3) -0.004(3) -0.015(3)
C15 0.033(4) 0.038(4) 0.029(3) -0.016(3) 0.002(3) -0.021(3)
C16 0.032(4) 0.040(4) 0.030(3) -0.008(3) 0.000(3) -0.022(3)
C17 0.027(3) 0.023(3) 0.023(3) -0.001(2) -0.003(3) -0.014(3)
C18 0.036(4) 0.042(4) 0.032(4) -0.005(3) 0.001(3) -0.028(4)
C19 0.038(4) 0.040(4) 0.030(3) -0.002(3) -0.001(3) -0.026(3)
C20 0.052(5) 0.059(5) 0.019(3) -0.013(3) 0.003(3) -0.038(4)
C21 0.055(5) 0.042(4) 0.021(3) -0.006(3) -0.006(3) -0.034(4)
C22 0.030(3) 0.027(4) 0.021(3) 0.003(3) -0.005(3) -0.014(3)
C23 0.024(3) 0.027(4) 0.031(3) 0.002(3) -0.013(3) -0.017(3)
C24 0.040(4) 0.040(4) 0.027(3) -0.008(3) -0.003(3) -0.027(3)
C25 0.037(4) 0.041(4) 0.016(3) -0.004(3) 0.000(3) -0.029(3)
C26 0.029(3) 0.043(4) 0.019(3) -0.010(3) 0.005(3) -0.027(3)
C27 0.041(4) 0.043(5) 0.030(4) 0.000(3) 0.005(3) -0.025(4)
C28 0.047(4) 0.045(5) 0.039(4) -0.021(3) 0.013(3) -0.035(4)
C29 0.033(4) 0.044(5) 0.032(4) -0.020(3) 0.016(3) -0.026(3)
C30 0.043(4) 0.052(5) 0.037(4) -0.023(4) 0.013(3) -0.035(4)
C31 0.035(4) 0.043(4) 0.015(3) -0.008(3) 0.004(3) -0.020(3)
C32 0.027(3) 0.044(4) 0.017(3) -0.009(3) 0.000(3) -0.025(3)
C33 0.038(4) 0.038(4) 0.032(4) 0.002(3) 0.002(3) -0.014(3)
C34 0.046(4) 0.041(5) 0.036(4) 0.005(3) -0.015(4) -0.015(4)
C35 0.057(5) 0.062(6) 0.022(4) 0.011(4) -0.003(4) -0.026(5)
C36 0.042(4) 0.065(6) 0.020(3) -0.009(3) -0.006(3) -0.031(4)
C37 0.040(5) 0.057(7) 0.109(9) 0.003(6) -0.019(5) -0.020(5)
C38 0.064(6) 0.074(8) 0.065(6) 0.006(5) -0.008(5) -0.044(6)
C39 0.103(8) 0.055(6) 0.047(5) 0.006(4) -0.015(5) -0.052(6)
C40 0.087(7) 0.041(5) 0.043(5) -0.003(4) -0.001(5) -0.024(5)
C41 0.048(4) 0.034(4) 0.037(4) -0.002(3) -0.023(4) -0.015(4)
C42 0.048(4) 0.028(4) 0.034(4) 0.004(3) -0.014(3) -0.008(3)
C43 0.071(7) 0.036(5) 0.079(7) 0.020(5) 0.011(6) 0.008(5)
C44 0.053(6) 0.066(8) 0.094(9) 0.010(7) -0.005(6) 0.006(6)
C45 0.063(6) 0.078(8) 0.051(6) -0.003(5) -0.002(5) -0.028(6)
C46 0.065(6) 0.050(6) 0.049(5) -0.003(4) -0.002(5) -0.024(5)
C47 0.060(7) 0.128(12) 0.058(7) -0.016(7) -0.015(6) -0.022(7)
C48 0.056(7) 0.119(13) 0.072(8) 0.002(8) 0.012(6) 0.008(8)
C49 0.070(8) 0.080(9) 0.072(8) -0.002(7) 0.016(7) 0.010(7)
C50 0.092(9) 0.073(8) 0.051(6) -0.003(5) -0.002(6) -0.037(7)
C51 0.062(5) 0.054(6) 0.034(4) -0.004(4) 0.000(4) -0.033(5)
C52 0.055(5) 0.064(6) 0.034(4) 0.004(4) -0.008(4) -0.041(5)
C53 0.102(9) 0.105(9) 0.051(6) -0.003(6) -0.019(6) -0.079(8)
C54 0.158(16) 0.141(15) 0.101(10) 0.041(10) -0.073(11) -0.127(14)
C55 0.094(10) 0.118(13) 0.164(16) 0.075(12) -0.088(11) -0.077(10)
C56 0.072(7) 0.069(8) 0.121(10) 0.023(7) -0.043(7) -0.040(7)
C57 0.057(6) 0.075(7) 0.062(6) 0.004(5) -0.004(5) -0.036(6)
C58 0.043(5) 0.109(10) 0.054(6) 0.021(6) 0.006(5) -0.029(6)
C59 0.035(5) 0.086(8) 0.040(5) 0.007(5) 0.003(4) -0.008(5)
C60 0.041(5) 0.071(7) 0.032(4) -0.009(4) -0.001(4) -0.009(4)
C61 0.037(4) 0.056(6) 0.029(4) 0.011(4) -0.006(3) -0.007(4)
C62 0.035(4) 0.044(5) 0.038(4) 0.008(3) -0.009(3) -0.009(4)
C63 0.057(5) 0.049(5) 0.051(5) -0.018(4) -0.008(4) -0.026(5)
C64 0.060(6) 0.050(6) 0.060(6) 0.010(4) -0.018(5) -0.023(5)
C65 0.050(5) 0.061(6) 0.044(5) -0.006(4) -0.003(4) -0.030(5)
C66 0.039(4) 0.055(5) 0.040(4) 0.000(4) -0.011(3) -0.022(4)
C67 0.058(6) 0.053(6) 0.067(6) 0.001(5) -0.017(5) -0.034(5)
C68 0.069(7) 0.053(7) 0.098(9) 0.026(6) -0.023(6) -0.032(6)
C69 0.051(6) 0.030(5) 0.134(11) 0.006(6) -0.024(7) -0.011(4)
C70 0.047(5) 0.038(5) 0.100(8) -0.006(5) -0.001(5) -0.013(4)
C71 0.028(4) 0.031(4) 0.076(6) -0.013(4) -0.013(4) -0.008(3)
C72 0.030(4) 0.041(5) 0.065(6) -0.013(4) -0.003(4) -0.007(4)
C73 0.050(5) 0.057(7) 0.085(8) -0.019(6) -0.028(6) -0.001(5)
C74 0.090(8) 0.055(7) 0.061(6) 0.001(5) -0.009(6) -0.021(6)
C75 0.079(8) 0.106(11) 0.053(6) 0.002(6) -0.022(6) -0.027(8)
C76 0.089(8) 0.075(8) 0.067(7) -0.032(6) -0.026(6) -0.016(7)
N1 0.051(4) 0.046(5) 0.049(4) 0.008(3) 0.000(3) -0.021(4)
N2 0.035(3) 0.054(4) 0.036(3) -0.005(3) -0.006(3) -0.020(3)
N3 0.058(5) 0.059(5) 0.050(4) -0.010(4) -0.015(4) -0.025(4)
N4 0.046(4) 0.062(6) 0.078(6) 0.010(4) -0.018(4) -0.032(4)
N5 0.038(4) 0.037(4) 0.082(6) 0.010(4) -0.013(4) -0.007(3)
N6 0.054(4) 0.035(4) 0.046(4) -0.006(3) -0.013(3) -0.022(3)
N7 0.041(4) 0.045(4) 0.063(5) -0.004(4) -0.009(3) -0.021(3)
N8 0.062(5) 0.042(5) 0.057(5) 0.001(4) 0.000(4) -0.015(4)
O1 0.059(4) 0.073(5) 0.048(3) 0.008(3) -0.022(3) -0.045(4)
O2 0.049(3) 0.058(4) 0.046(3) 0.007(3) -0.016(3) -0.026(3)
O3 0.043(3) 0.042(3) 0.054(3) -0.017(3) 0.014(3) -0.033(3)
O4 0.052(3) 0.047(3) 0.043(3) -0.016(3) 0.018(3) -0.038(3)
O5 0.068(4) 0.066(4) 0.026(3) 0.008(3) -0.003(3) -0.045(3)
O6 0.109(5) 0.089(5) 0.038(3) 0.001(3) -0.002(3) -0.090(5)
O7 0.053(3) 0.049(3) 0.021(2) -0.003(2) 0.000(2) -0.035(3)
O8 0.054(3) 0.055(3) 0.017(2) -0.008(2) 0.002(2) -0.043(3)
O9 0.049(3) 0.058(4) 0.044(3) -0.026(3) 0.019(3) -0.040(3)
O10 0.080(4) 0.070(4) 0.060(4) -0.040(3) 0.045(4) -0.060(4)
O11 0.080(4) 0.070(4) 0.027(3) -0.001(3) -0.014(3) -0.063(4)
O12 0.058(3) 0.058(4) 0.023(2) -0.012(2) -0.004(2) -0.047(3)
O13 0.059(3) 0.057(4) 0.038(3) -0.023(3) 0.014(3) -0.046(3)
O14 0.033(3) 0.051(3) 0.049(3) -0.023(3) 0.001(2) -0.031(3)
O15 0.038(3) 0.061(4) 0.031(3) -0.006(2) -0.005(2) -0.025(3)
O16 0.049(3) 0.041(3) 0.035(3) -0.001(2) -0.009(2) -0.013(3)
O17 0.043(3) 0.044(3) 0.052(3) -0.016(3) -0.008(3) -0.012(3)
O18 0.040(3) 0.051(4) 0.035(3) -0.006(2) -0.005(2) -0.015(3)
Ag2 0.0643(5) 0.0321(4) 0.0693(5) -0.0071(3) -0.0024(4) -0.0069(3)
Ag1 0.0706(5) 0.0575(5) 0.0564(4) -0.0149(4) -0.0072(4) -0.0278(4)
U1 0.03432(14) 0.03758(16) 0.02212(12) -0.00956(10) 0.00570(10) -0.02690(12)
U2 0.02892(13) 0.02854(14) 0.01785(11) -0.00480(9) -0.00056(9) -0.02003(11)
U3 0.03542(14) 0.03309(15) 0.01550(11) -0.00411(9) 0.00000(9) -0.02568(12)
O19 0.048(3) 0.038(3) 0.015(2) -0.0050(18) -0.001(2) -0.035(2)

loop_
_atom_type_symbol
_atom_type_description
_atom_type_scat_dispersion_real
_atom_type_scat_dispersion_imag
_atom_type_scat_source
C C 0.0033 0.0016 'International Tables Vol C Tables 4.2.6.8 and 6.1.1.4'
H H 0.0000 0.0000 'International Tables Vol C Tables 4.2.6.8 and 6.1.1.4'
N N 0.0061 0.0033 'International Tables Vol C Tables 4.2.6.8 and 6.1.1.4'
O O 0.0106 0.0060 'International Tables Vol C Tables 4.2.6.8 and 6.1.1.4'
Ag Ag -0.8971 1.1015 'International Tables Vol C Tables 4.2.6.8 and 6.1.1.4'
U U -9.6767 9.6646 'International Tables Vol C Tables 4.2.6.8 and 6.1.1.4'

loop_
_geom_angle_atom_site_label_1
_geom_angle_atom_site_label_2
_geom_angle_atom_site_label_3
_geom_angle
_geom_angle_site_symmetry_1
_geom_angle_site_symmetry_3
_geom_angle_publ_flag
O3 C1 O4 120.0(6) . . ?
O3 C1 C2 123.6(6) . . ?
O4 C1 C2 116.4(6) . . ?
O3 C1 U1 61.4(3) . . ?
O4 C1 U1 58.6(3) . . ?
C2 C1 U1 174.9(5) . . ?
C3 C2 C7 119.6(6) . . ?
C3 C2 C1 116.7(6) . . ?
C7 C2 C1 123.7(6) . . ?
C2 C3 C4 121.6(6) . . ?
C2 C3 H3 119.2 . . ?
C4 C3 H3 119.2 . . ?
C5 C4 C3 120.2(7) . . ?
C5 C4 H4 119.9 . . ?
C3 C4 H4 119.9 . . ?
C4 C5 C6 120.7(6) . . ?
C4 C5 C12 117.5(6) . . ?
C6 C5 C12 121.6(6) . . ?
C7 C6 C5 118.8(6) . . ?
C7 C6 C11 118.9(7) . . ?
C5 C6 C11 122.1(6) . . ?
C8 C7 C2 123.3(6) . . ?
C8 C7 C6 118.1(6) . . ?
C2 C7 C6 118.6(6) . . ?
C9 C8 C7 121.0(7) . . ?
C9 C8 H8 119.5 . . ?
C7 C8 H8 119.5 . . ?
C8 C9 C10 120.3(8) . . ?
C8 C9 H9 119.8 . . ?
C10 C9 H9 119.8 . . ?
C11 C10 C9 120.8(8) . . ?
C11 C10 H10 119.6 . . ?
C9 C10 H10 119.6 . . ?
C10 C11 C6 120.7(7) . . ?
C10 C11 H11 119.6 . . ?
C6 C11 H11 119.6 . . ?
O6 C12 O5 124.5(6) . . ?
O6 C12 C5 116.2(6) . . ?
O5 C12 C5 119.2(6) . . ?
O12 C13 O11 121.5(6) . . ?
O12 C13 C14 121.5(6) . . ?
O11 C13 C14 117.0(6) . . ?
O12 C13 U2 61.0(3) . . ?
O11 C13 U2 60.6(3) . . ?
C14 C13 U2 174.0(5) . . ?
C15 C14 C17 120.4(6) . . ?
C15 C14 C13 116.0(5) . . ?
C17 C14 C13 123.5(6) . . ?
C14 C15 C16 120.2(6) . . ?
C14 C15 H15 119.9 . . ?
C16 C15 H15 119.9 . . ?
C15 C16 C23 122.3(6) . . ?
C15 C16 H16 118.9 . . ?
C23 C16 H16 118.9 . . ?
C22 C17 C18 119.4(6) . . ?
C22 C17 C14 119.3(5) . . ?
C18 C17 C14 121.3(6) . . ?
C19 C18 C17 119.2(6) . . ?
C19 C18 H18 120.4 . . ?
C17 C18 H18 120.4 . . ?
C18 C19 C20 120.9(6) . . ?
C18 C19 H19 119.6 . . ?
C20 C19 H19 119.6 . . ?
C21 C20 C19 119.9(6) . . ?
C21 C20 H20 120.0 . . ?
C19 C20 H20 120.0 . . ?
C20 C21 C22 122.2(6) . . ?
C20 C21 H21 118.9 . . ?
C22 C21 H21 118.9 . . ?
C17 C22 C21 118.3(6) . . ?
C17 C22 C23 119.8(5) . . ?
C21 C22 C23 121.9(6) . . ?
C16 C23 C22 117.7(5) . . ?
C16 C23 C24 117.7(5) . . ?
C22 C23 C24 124.0(6) . . ?
O13 C24 O14 119.2(6) . . ?
O13 C24 C23 121.2(6) . . ?
O14 C24 C23 119.5(6) . . ?
O13 C24 U1 58.8(3) . 2_675 ?
O14 C24 U1 61.8(3) . 2_675 ?
C23 C24 U1 164.7(5) . 2_675 ?
O7 C25 O8 118.3(5) . . ?
O7 C25 C26 121.3(5) . . ?
O8 C25 C26 120.2(6) . . ?
O7 C25 U3 57.1(3) . . ?
O8 C25 U3 61.9(3) . . ?
C26 C25 U3 168.2(5) . . ?
C27 C26 C32 122.1(6) . . ?
C27 C26 C25 117.8(6) . . ?
C32 C26 C25 119.8(6) . . ?
C26 C27 C28 119.9(7) . . ?
C26 C27 H27 120.0 . . ?
C28 C27 H27 120.0 . . ?
C29 C28 C27 120.9(7) . . ?
C29 C28 H28 119.5 . . ?
C27 C28 H28 119.5 . . ?
C28 C29 C31 121.5(6) . . ?
C28 C29 C30 116.0(7) . . ?
C31 C29 C30 122.4(7) . . ?
O9 C30 O10 120.7(6) . . ?
O9 C30 C29 121.0(6) . . ?
O10 C30 C29 118.4(6) . . ?
O9 C30 U1 61.3(3) . 2_664 ?
O10 C30 U1 59.9(4) . 2_664 ?
C29 C30 U1 172.5(6) . 2_664 ?
C29 C31 C36 124.1(6) . . ?
C29 C31 C32 119.0(6) . . ?
C36 C31 C32 116.9(7) . . ?
C33 C32 C26 124.8(6) . . ?
C33 C32 C31 118.8(6) . . ?
C26 C32 C31 116.4(6) . . ?
C34 C33 C32 121.1(7) . . ?
C34 C33 H33 119.5 . . ?
C32 C33 H33 119.5 . . ?
C33 C34 C35 121.2(8) . . ?
C33 C34 H34 119.4 . . ?
C35 C34 H34 119.4 . . ?
C36 C35 C34 120.4(7) . . ?
C36 C35 H35 119.8 . . ?
C34 C35 H35 119.8 . . ?
C35 C36 C31 121.5(6) . . ?
C35 C36 H36 119.2 . . ?
C31 C36 H36 119.2 . . ?
N5 C37 C38 124.5(10) . . ?
N5 C37 H37 117.8 . . ?
C38 C37 H37 117.8 . . ?
C39 C38 C37 117.5(9) . . ?
C39 C38 H38 121.2 . . ?
C37 C38 H38 121.2 . . ?
C38 C39 C40 119.3(9) . . ?
C38 C39 H39 120.4 . . ?
C40 C39 H39 120.4 . . ?
C41 C40 C39 119.5(9) . . ?
C41 C40 H40 120.2 . . ?
C39 C40 H40 120.2 . . ?
N5 C41 C40 121.1(8) . . ?
N5 C41 C42 115.6(7) . . ?
C40 C41 C42 123.3(8) . . ?
N6 C42 C43 121.0(8) . . ?
N6 C42 C41 117.8(7) . . ?
C43 C42 C41 121.2(8) . . ?
C42 C43 C44 119.7(10) . . ?
C42 C43 H43 120.2 . . ?
C44 C43 H43 120.2 . . ?
C45 C44 C43 119.5(10) . . ?
C45 C44 H44 120.3 . . ?
C43 C44 H44 120.3 . . ?
C44 C45 C46 118.6(10) . . ?
C44 C45 H45 120.7 . . ?
C46 C45 H45 120.7 . . ?
N6 C46 C45 122.7(9) . . ?
N6 C46 H46 118.7 . . ?
C45 C46 H46 118.7 . . ?
N3 C47 C48 125.6(13) . . ?
N3 C47 H47 117.2 . . ?
C48 C47 H47 117.2 . . ?
C47 C48 C49 117.6(13) . . ?
C47 C48 H48 121.2 . . ?
C49 C48 H48 121.2 . . ?
C50 C49 C48 116.4(12) . . ?
C50 C49 H49 121.8 . . ?
C48 C49 H49 121.8 . . ?
C49 C50 C51 124.9(12) . . ?
C49 C50 H50 117.5 . . ?
C51 C50 H50 117.5 . . ?
N3 C51 C50 116.8(10) . . ?
N3 C51 C52 116.1(8) . . ?
C50 C51 C52 127.0(9) . . ?
N4 C52 C53 121.3(10) . . ?
N4 C52 C51 119.0(8) . . ?
C53 C52 C51 119.6(10) . . ?
C54 C53 C52 116.9(12) . . ?
C54 C53 H53 121.5 . . ?
C52 C53 H53 121.5 . . ?
C55 C54 C53 123.0(12) . . ?
C55 C54 H54 118.5 . . ?
C53 C54 H54 118.5 . . ?
C54 C55 C56 115.7(13) . . ?
C54 C55 H55 122.2 . . ?
C56 C55 H55 122.2 . . ?
N4 C56 C55 123.9(14) . . ?
N4 C56 H56 118.0 . . ?
C55 C56 H56 118.0 . . ?
N1 C57 C58 122.7(10) . . ?
N1 C57 H57 118.7 . . ?
C58 C57 H57 118.7 . . ?
C59 C58 C57 118.6(10) . . ?
C59 C58 H58 120.7 . . ?
C57 C58 H58 120.7 . . ?
C58 C59 C60 120.8(9) . . ?
C58 C59 H59 119.6 . . ?
C60 C59 H59 119.6 . . ?
C59 C60 C61 117.1(9) . . ?
C59 C60 H60 121.5 . . ?
C61 C60 H60 121.5 . . ?
N1 C61 C60 122.2(8) . . ?
N1 C61 C62 117.3(7) . . ?
C60 C61 C62 120.6(9) . . ?
N2 C62 C63 120.6(7) . . ?
N2 C62 C61 116.8(7) . . ?
C63 C62 C61 122.6(7) . . ?
C62 C63 C64 119.7(8) . . ?
C62 C63 H63 120.1 . . ?
C64 C63 H63 120.1 . . ?
C65 C64 C63 119.5(9) . . ?
C65 C64 H64 120.2 . . ?
C63 C64 H64 120.2 . . ?
C66 C65 C64 117.9(8) . . ?
C66 C65 H65 121.0 . . ?
C64 C65 H65 121.0 . . ?
N2 C66 C65 124.0(8) . . ?
N2 C66 H66 118.0 . . ?
C65 C66 H66 118.0 . . ?
N7 C67 C68 125.0(10) . . ?
N7 C67 H67 117.5 . . ?
C68 C67 H67 117.5 . . ?
C67 C68 C69 117.6(11) . . ?
C67 C68 H68 121.2 . . ?
C69 C68 H68 121.2 . . ?
C68 C69 C70 119.3(10) . . ?
C68 C69 H69 120.4 . . ?
C70 C69 H69 120.4 . . ?
C71 C70 C69 118.8(10) . . ?
C71 C70 H70 120.6 . . ?
C69 C70 H70 120.6 . . ?
N7 C71 C70 121.4(10) . . ?
N7 C71 C72 117.5(7) . . ?
C70 C71 C72 121.1(8) . . ?
N8 C72 C73 119.7(10) . . ?
N8 C72 C71 117.1(8) . . ?
C73 C72 C71 123.2(9) . . ?
C76 C73 C72 120.4(10) . . ?
C76 C73 H73 119.8 . . ?
C72 C73 H73 119.8 . . ?
C75 C74 N8 125.9(11) . . ?
C75 C74 H74 117.1 . . ?
N8 C74 H74 117.1 . . ?
C74 C75 C76 117.0(12) . . ?
C74 C75 H75 121.5 . . ?
C76 C75 H75 121.5 . . ?
C73 C76 C75 118.4(10) . . ?
C73 C76 H76 120.8 . . ?
C75 C76 H76 120.8 . . ?
C61 N1 C57 118.7(8) . . ?
C61 N1 Ag1 117.1(5) . . ?
C57 N1 Ag1 123.9(7) . . ?
C62 N2 C66 118.2(7) . . ?
C62 N2 Ag1 117.7(5) . . ?
C66 N2 Ag1 123.9(5) . . ?
C47 N3 C51 118.5(10) . . ?
C47 N3 Ag1 121.7(7) . . ?
C51 N3 Ag1 119.6(6) . . ?
C52 N4 C56 119.1(10) . . ?
C52 N4 Ag1 114.8(6) . . ?
C56 N4 Ag1 125.5(8) . . ?
C41 N5 C37 118.1(8) . . ?
C41 N5 Ag2 117.4(5) . . ?
C37 N5 Ag2 124.4(7) . . ?
C42 N6 C46 118.6(8) . . ?
C42 N6 Ag2 118.6(5) . . ?
C46 N6 Ag2 122.7(6) . . ?
C67 N7 C71 117.9(8) . . ?
C67 N7 Ag2 122.3(6) . . ?
C71 N7 Ag2 119.0(6) . . ?
C72 N8 C74 118.1(9) . . ?
C72 N8 Ag2 113.4(6) . . ?
C74 N8 Ag2 127.0(7) . . ?
C1 O3 U1 92.6(4) . . ?
C1 O4 U1 95.2(4) . . ?
C12 O5 U2 143.9(5) . . ?
C12 O6 U3 139.4(5) . . ?
C25 O7 U3 97.9(4) . . ?
C25 O8 U2 167.4(4) . 2_565 ?
C25 O8 U3 92.0(4) . . ?
U2 O8 U3 100.30(15) 2_565 . ?
C30 O9 U1 92.8(4) . 2_664 ?
C30 O10 U1 94.1(4) . 2_664 ?
C13 O11 U2 93.0(4) . . ?
C13 O12 U2 93.3(4) . . ?
C24 O13 U1 95.3(4) . 2_675 ?
C24 O14 U1 91.7(4) . 2_675 ?
N7 Ag2 N6 143.4(3) . . ?
N7 Ag2 N5 144.6(2) . . ?
N6 Ag2 N5 70.3(2) . . ?
N7 Ag2 N8 70.6(3) . . ?
N6 Ag2 N8 134.4(3) . . ?
N5 Ag2 N8 91.2(3) . . ?
N3 Ag1 N2 133.2(2) . . ?
N3 Ag1 N1 146.4(3) . . ?
N2 Ag1 N1 71.0(2) . . ?
N3 Ag1 N4 69.6(3) . . ?
N2 Ag1 N4 144.3(3) . . ?
N1 Ag1 N4 104.4(3) . . ?
O2 U1 O1 178.1(3) . . ?
O2 U1 O13 87.4(2) . 2_675 ?
O1 U1 O13 90.9(2) . 2_675 ?
O2 U1 O4 89.8(2) . . ?
O1 U1 O4 91.8(2) . . ?
O13 U1 O4 175.66(17) 2_675 . ?
O2 U1 O10 92.1(3) . 2_664 ?
O1 U1 O10 89.5(3) . 2_664 ?
O13 U1 O10 119.08(17) 2_675 2_664 ?
O4 U1 O10 64.37(17) . 2_664 ?
O2 U1 O14 87.4(2) . 2_675 ?
O1 U1 O14 90.9(3) . 2_675 ?
O13 U1 O14 52.04(16) 2_675 2_675 ?
O4 U1 O14 124.48(16) . 2_675 ?
O10 U1 O14 171.11(16) 2_664 2_675 ?
O2 U1 O9 92.3(2) . 2_664 ?
O1 U1 O9 87.9(3) . 2_664 ?
O13 U1 O9 67.46(16) 2_675 2_664 ?
O4 U1 O9 116.06(16) . 2_664 ?
O10 U1 O9 51.68(16) 2_664 2_664 ?
O14 U1 O9 119.46(16) 2_675 2_664 ?
O2 U1 O3 91.6(2) . . ?
O1 U1 O3 88.6(2) . . ?
O13 U1 O3 124.47(16) 2_675 . ?
O4 U1 O3 52.21(16) . . ?
O10 U1 O3 116.44(17) 2_664 . ?
O14 U1 O3 72.44(16) 2_675 . ?
O9 U1 O3 167.63(16) 2_664 . ?
O2 U1 C24 83.8(3) . 2_675 ?
O1 U1 C24 94.3(3) . 2_675 ?
O13 U1 C24 25.92(17) 2_675 2_675 ?
O4 U1 C24 150.25(17) . 2_675 ?
O10 U1 C24 144.64(18) 2_664 2_675 ?
O14 U1 C24 26.50(17) 2_675 2_675 ?
O9 U1 C24 93.28(18) 2_664 2_675 ?
O3 U1 C24 98.80(18) . 2_675 ?
O2 U1 C30 94.5(3) . 2_664 ?
O1 U1 C30 86.4(3) . 2_664 ?
O13 U1 C30 93.31(18) 2_675 2_664 ?
O4 U1 C30 90.26(18) . 2_664 ?
O10 U1 C30 25.97(18) 2_664 2_664 ?
O14 U1 C30 145.24(18) 2_675 2_664 ?
O9 U1 C30 25.87(18) 2_664 2_664 ?
O3 U1 C30 141.97(17) . 2_664 ?
C24 U1 C30 119.15(19) 2_675 2_664 ?
O2 U1 C1 91.3(2) . . ?
O1 U1 C1 89.8(2) . . ?
O13 U1 C1 150.38(19) 2_675 . ?
O4 U1 C1 26.27(19) . . ?
O10 U1 C1 90.54(19) 2_664 . ?
O14 U1 C1 98.34(18) 2_675 . ?
O9 U1 C1 142.15(18) 2_664 . ?
O3 U1 C1 25.95(18) . . ?
C24 U1 C1 124.6(2) 2_675 . ?
C30 U1 C1 116.3(2) 2_664 . ?
O18 U2 O17 176.8(2) . . ?
O18 U2 O19 89.1(2) . . ?
O17 U2 O19 94.0(2) . . ?
O18 U2 O5 92.5(2) . . ?
O17 U2 O5 88.1(3) . . ?
O19 U2 O5 86.24(17) . . ?
O18 U2 O8 92.9(2) . 2_565 ?
O17 U2 O8 87.7(2) . 2_565 ?
O19 U2 O8 72.61(15) . 2_565 ?
O5 U2 O8 158.07(17) . 2_565 ?
O18 U2 O11 85.3(2) . . ?
O17 U2 O11 91.9(2) . . ?
O19 U2 O11 160.03(15) . . ?
O5 U2 O11 74.88(18) . . ?
O8 U2 O11 126.76(15) 2_565 . ?
O18 U2 O12 87.3(2) . . ?
O17 U2 O12 89.9(2) . . ?
O19 U2 O12 146.88(16) . . ?
O5 U2 O12 126.80(17) . . ?
O8 U2 O12 74.71(15) 2_565 . ?
O11 U2 O12 52.06(15) . . ?
O18 U2 C13 84.7(2) . . ?
O17 U2 C13 92.1(2) . . ?
O19 U2 C13 170.4(2) . . ?
O5 U2 C13 101.3(2) . . ?
O8 U2 C13 100.35(18) 2_565 . ?
O11 U2 C13 26.43(18) . . ?
O12 U2 C13 25.67(17) . . ?
O18 U2 U3 86.62(18) . 2_565 ?
O17 U2 U3 95.85(19) . 2_565 ?
O19 U2 U3 31.73(11) . 2_565 ?
O5 U2 U3 117.94(14) . 2_565 ?
O8 U2 U3 41.34(10) 2_565 2_565 ?
O11 U2 U3 165.16(13) . 2_565 ?
O12 U2 U3 115.15(11) . 2_565 ?
C13 U2 U3 140.10(15) . 2_565 ?
O16 U3 O15 174.6(2) . . ?
O16 U3 O19 91.8(2) . . ?
O15 U3 O19 92.8(2) . . ?
O16 U3 O19 93.6(2) . 2_565 ?
O15 U3 O19 90.4(2) . 2_565 ?
O19 U3 O19 73.91(16) . 2_565 ?
O16 U3 O6 91.7(3) . . ?
O15 U3 O6 85.5(3) . . ?
O19 U3 O6 88.87(17) . . ?
O19 U3 O6 162.11(18) 2_565 . ?
O16 U3 O7 87.0(2) . . ?
O15 U3 O7 87.8(2) . . ?
O19 U3 O7 166.60(15) . . ?
O19 U3 O7 119.48(15) 2_565 . ?
O6 U3 O7 77.83(18) . . ?
O16 U3 O8 91.2(2) . . ?
O15 U3 O8 86.9(2) . . ?
O19 U3 O8 142.58(15) . . ?
O19 U3 O8 68.67(14) 2_565 . ?
O6 U3 O8 128.31(17) . . ?
O7 U3 O8 50.82(15) . . ?
O16 U3 C25 91.3(2) . . ?
O15 U3 C25 84.7(2) . . ?
O19 U3 C25 168.32(17) . . ?
O19 U3 C25 94.65(16) 2_565 . ?
O6 U3 C25 102.30(18) . . ?
O7 U3 C25 24.99(17) . . ?
O8 U3 C25 26.03(16) . . ?
O16 U3 U3 93.40(17) . 2_565 ?
O15 U3 U3 92.01(17) . 2_565 ?
O19 U3 U3 37.43(11) . 2_565 ?
O19 U3 U3 36.48(10) 2_565 2_565 ?
O6 U3 U3 126.14(14) . 2_565 ?
O7 U3 U3 155.96(11) . 2_565 ?
O8 U3 U3 105.15(10) . 2_565 ?
C25 U3 U3 131.09(12) . 2_565 ?
O16 U3 U2 89.00(18) . 2_565 ?
O15 U3 U2 92.66(18) . 2_565 ?
O19 U3 U2 104.42(11) . 2_565 ?
O19 U3 U2 30.74(10) 2_565 2_565 ?
O6 U3 U2 166.67(14) . 2_565 ?
O7 U3 U2 88.92(11) . 2_565 ?
O8 U3 U2 38.36(10) . 2_565 ?
C25 U3 U2 64.38(12) . 2_565 ?
U3 U3 U2 67.07(2) 2_565 2_565 ?
U2 O19 U3 135.81(19) . . ?
U2 O19 U3 117.53(18) . 2_565 ?
U3 O19 U3 106.09(16) . 2_565 ?

loop_
_geom_bond_atom_site_label_1
_geom_bond_atom_site_label_2
_geom_bond_distance
_geom_bond_site_symmetry_2
_geom_bond_publ_flag
C1 O3 1.253(9) . ?
C1 O4 1.271(8) . ?
C1 C2 1.509(9) . ?
C1 U1 2.861(6) . ?
C2 C3 1.364(10) . ?
C2 C7 1.425(9) . ?
C3 C4 1.404(9) . ?
C3 H3 0.9300 . ?
C4 C5 1.348(9) . ?
C4 H4 0.9300 . ?
C5 C6 1.430(9) . ?
C5 C12 1.516(8) . ?
C6 C7 1.426(9) . ?
C6 C11 1.435(10) . ?
C7 C8 1.422(10) . ?
C8 C9 1.360(12) . ?
C8 H8 0.9300 . ?
C9 C10 1.420(12) . ?
C9 H9 0.9300 . ?
C10 C11 1.332(12) . ?
C10 H10 0.9300 . ?
C11 H11 0.9300 . ?
C12 O6 1.228(8) . ?
C12 O5 1.231(8) . ?
C13 O12 1.233(8) . ?
C13 O11 1.267(8) . ?
C13 C14 1.529(9) . ?
C13 U2 2.842(7) . ?
C14 C15 1.375(9) . ?
C14 C17 1.442(8) . ?
C15 C16 1.400(9) . ?
C15 H15 0.9300 . ?
C16 C23 1.402(9) . ?
C16 H16 0.9300 . ?
C17 C22 1.413(9) . ?
C17 C18 1.438(8) . ?
C18 C19 1.383(9) . ?
C18 H18 0.9300 . ?
C19 C20 1.413(9) . ?
C19 H19 0.9300 . ?
C20 C21 1.344(10) . ?
C20 H20 0.9300 . ?
C21 C22 1.421(9) . ?
C21 H21 0.9300 . ?
C22 C23 1.456(8) . ?
C23 C24 1.477(9) . ?
C24 O13 1.248(8) . ?
C24 O14 1.269(8) . ?
C24 U1 2.843(7) 2_675 ?
C25 O7 1.251(8) . ?
C25 O8 1.288(8) . ?
C25 C26 1.497(8) . ?
C25 U3 2.933(6) . ?
C26 C27 1.355(10) . ?
C26 C32 1.449(9) . ?
C27 C28 1.392(9) . ?
C27 H27 0.9300 . ?
C28 C29 1.375(11) . ?
C28 H28 0.9300 . ?
C29 C31 1.394(11) . ?
C29 C30 1.527(9) . ?
C30 O9 1.249(8) . ?
C30 O10 1.255(8) . ?
C30 U1 2.859(7) 2_664 ?
C31 C36 1.429(10) . ?
C31 C32 1.456(8) . ?
C32 C33 1.396(10) . ?
C33 C34 1.363(11) . ?
C33 H33 0.9300 . ?
C34 C35 1.384(11) . ?
C34 H34 0.9300 . ?
C35 C36 1.353(12) . ?
C35 H35 0.9300 . ?
C36 H36 0.9300 . ?
C37 N5 1.342(12) . ?
C37 C38 1.363(14) . ?
C37 H37 0.9300 . ?
C38 C39 1.356(15) . ?
C38 H38 0.9300 . ?
C39 C40 1.393(14) . ?
C39 H39 0.9300 . ?
C40 C41 1.379(12) . ?
C40 H40 0.9300 . ?
C41 N5 1.322(10) . ?
C41 C42 1.495(11) . ?
C42 N6 1.327(10) . ?
C42 C43 1.377(12) . ?
C43 C44 1.394(15) . ?
C43 H43 0.9300 . ?
C44 C45 1.331(16) . ?
C44 H44 0.9300 . ?
C45 C46 1.386(14) . ?
C45 H45 0.9300 . ?
C46 N6 1.347(11) . ?
C46 H46 0.9300 . ?
C47 N3 1.330(13) . ?
C47 C48 1.352(18) . ?
C47 H47 0.9300 . ?
C48 C49 1.37(2) . ?
C48 H48 0.9300 . ?
C49 C50 1.360(17) . ?
C49 H49 0.9300 . ?
C50 C51 1.379(14) . ?
C50 H50 0.9300 . ?
C51 N3 1.344(11) . ?
C51 C52 1.454(13) . ?
C52 N4 1.302(12) . ?
C52 C53 1.398(12) . ?
C53 C54 1.37(2) . ?
C53 H53 0.9300 . ?
C54 C55 1.33(2) . ?
C54 H54 0.9300 . ?
C55 C56 1.374(19) . ?
C55 H55 0.9300 . ?
C56 N4 1.329(13) . ?
C56 H56 0.9300 . ?
C57 N1 1.366(11) . ?
C57 C58 1.368(14) . ?
C57 H57 0.9300 . ?
C58 C59 1.345(16) . ?
C58 H58 0.9300 . ?
C59 C60 1.403(14) . ?
C59 H59 0.9300 . ?
C60 C61 1.410(11) . ?
C60 H60 0.9300 . ?
C61 N1 1.314(12) . ?
C61 C62 1.494(11) . ?
C62 N2 1.347(10) . ?
C62 C63 1.384(12) . ?
C63 C64 1.390(12) . ?
C63 H63 0.9300 . ?
C64 C65 1.366(12) . ?
C64 H64 0.9300 . ?
C65 C66 1.366(12) . ?
C65 H65 0.9300 . ?
C66 N2 1.350(10) . ?
C66 H66 0.9300 . ?
C67 N7 1.323(12) . ?
C67 C68 1.351(14) . ?
C67 H67 0.9300 . ?
C68 C69 1.384(16) . ?
C68 H68 0.9300 . ?
C69 C70 1.391(16) . ?
C69 H69 0.9300 . ?
C70 C71 1.378(12) . ?
C70 H70 0.9300 . ?
C71 N7 1.352(11) . ?
C71 C72 1.486(13) . ?
C72 N8 1.331(11) . ?
C72 C73 1.408(13) . ?
C73 C76 1.364(17) . ?
C73 H73 0.9300 . ?
C74 C75 1.323(14) . ?
C74 N8 1.339(13) . ?
C74 H74 0.9300 . ?
C75 C76 1.408(17) . ?
C75 H75 0.9300 . ?
C76 H76 0.9300 . ?
N1 Ag1 2.351(7) . ?
N2 Ag1 2.307(7) . ?
N3 Ag1 2.285(8) . ?
N4 Ag1 2.419(8) . ?
N5 Ag2 2.368(8) . ?
N6 Ag2 2.291(7) . ?
N7 Ag2 2.253(8) . ?
N8 Ag2 2.440(8) . ?
O1 U1 1.753(6) . ?
O2 U1 1.751(6) . ?
O3 U1 2.515(5) . ?
O4 U1 2.451(5) . ?
O5 U2 2.376(5) . ?
O6 U3 2.379(5) . ?
O7 U3 2.486(5) . ?
O8 U2 2.434(4) 2_565 ?
O8 U3 2.590(4) . ?
O9 U1 2.512(5) 2_664 ?
O10 U1 2.481(5) 2_664 ?
O11 U2 2.479(5) . ?
O12 U2 2.491(4) . ?
O13 U1 2.441(5) 2_675 ?
O14 U1 2.507(5) 2_675 ?
O15 U3 1.781(6) . ?
O16 U3 1.778(6) . ?
O17 U2 1.764(6) . ?
O18 U2 1.764(6) . ?
U1 O13 2.441(5) 2_675 ?
U1 O10 2.481(5) 2_664 ?
U1 O14 2.507(5) 2_675 ?
U1 O9 2.512(5) 2_664 ?
U1 C24 2.843(7) 2_675 ?
U1 C30 2.859(7) 2_664 ?
U2 O19 2.224(4) . ?
U2 O8 2.434(4) 2_565 ?
U2 U3 3.8583(9) 2_565 ?
U3 O19 2.238(4) . ?
U3 O19 2.288(4) 2_565 ?
U3 U3 3.6173(11) 2_565 ?
U3 U2 3.8583(9) 2_565 ?
O19 U3 2.288(4) 2_565 ?
